data_4070631
loop_
_publ_author_name
'Sevryugina, Yulia'
'Weaver, Beth'
'Hansen, J\/orn'
'Thompson, Janelle'
'Davies, Huw M. L.'
'Petrukhina, Marina A.'

_publ_section_title
;
 Influence of Electron-Deficient Ruthenium(I) Carbonyl Carboxylates on the
 Vinylogous Reactivity of Metal Carbenoids
;
_journal_issue 8
_journal_name_full Organometallics
_journal_page_first 1750
_journal_paper_doi 10.1021/om700888f
_journal_volume 27
_journal_year 2008
_chemical_formula_moiety
;
 [Ru2 (O2 C (C F3)2 C3 H6)2 (C O)5](C H3 C6 H5)        
;
_chemical_formula_sum 'C30 H14 F12 O9 Ru2'
_chemical_formula_weight 948.55
_chemical_melting_point ?
_chemical_name_systematic
; 
 bis(3,5-bis(trifluoromethyl)benzoato-O,O')-
 penta(carbonyl)-(eta2-toluene)-diruthenium(I,I)  
;
_space_group_IT_number 2
_symmetry_cell_setting triclinic
_symmetry_space_group_name_Hall '-P 1'
_symmetry_space_group_name_H-M 'P -1'
_atom_sites_solution_hydrogens geom
_atom_sites_solution_primary direct
_atom_sites_solution_secondary difmap
_audit_creation_method SHELXL-97
_cell_angle_alpha 76.2630(10)
_cell_angle_beta 73.7270(10)
_cell_angle_gamma 77.8170(10)
_cell_formula_units_Z 2
_cell_length_a 11.5905(7)
_cell_length_b 11.9241(7)
_cell_length_c 13.0024(8)
_cell_measurement_reflns_used 6879
_cell_measurement_temperature 173(2)
_cell_measurement_theta_max 28.15
_cell_measurement_theta_min 2.19
_cell_volume 1655.44(17)
_computing_cell_refinement 'SMART, SAINT'
_computing_data_collection SMART
_computing_data_reduction SAINT
_computing_molecular_graphics 'SHELXP-01 (Sheldrick, 2001)'
_computing_publication_material 'SHELXCIF-01 (Sheldrick, 2001)'
_computing_structure_refinement 'SHELXL-01 (Sheldrick, 2001)'
_computing_structure_solution 'SHELXS-01 (Sheldrick, 2001)'
_diffrn_ambient_temperature 173(2)
_diffrn_measured_fraction_theta_full 0.905
_diffrn_measured_fraction_theta_max 0.905
_diffrn_measurement_device_type 'Bruker SMART APEX CCD'
_diffrn_measurement_method '0.3 deg wide \w exposures'
_diffrn_radiation_monochromator graphite
_diffrn_radiation_source 'fine-focus sealed tube'
_diffrn_radiation_type MoK\a
_diffrn_radiation_wavelength 0.71073
_diffrn_reflns_av_R_equivalents 0.0279
_diffrn_reflns_av_sigmaI/netI 0.0501
_diffrn_reflns_limit_h_max 15
_diffrn_reflns_limit_h_min -15
_diffrn_reflns_limit_k_max 15
_diffrn_reflns_limit_k_min -15
_diffrn_reflns_limit_l_max 17
_diffrn_reflns_limit_l_min -16
_diffrn_reflns_number 14534
_diffrn_reflns_theta_full 28.26
_diffrn_reflns_theta_max 28.26
_diffrn_reflns_theta_min 1.66
_diffrn_standards_decay_% 0
_diffrn_standards_interval_count na
_diffrn_standards_interval_time na
_diffrn_standards_number 'none (area detector data)'
_exptl_absorpt_coefficient_mu 1.032
_exptl_absorpt_correction_T_max 0.9599
_exptl_absorpt_correction_T_min 0.8949
_exptl_absorpt_correction_type 'multi-scan (SADABS)'
_exptl_crystal_colour orange
_exptl_crystal_density_diffrn 1.903
_exptl_crystal_density_meas ?
_exptl_crystal_density_method none
_exptl_crystal_description plate
_exptl_crystal_F_000 924
_exptl_crystal_size_max 0.11
_exptl_crystal_size_mid 0.08
_exptl_crystal_size_min 0.04
_refine_diff_density_max 1.024
_refine_diff_density_min -0.711
_refine_diff_density_rms 0.114
_refine_ls_extinction_coef noref
_refine_ls_extinction_method none
_refine_ls_goodness_of_fit_ref 1.007
_refine_ls_hydrogen_treatment mixed
_refine_ls_matrix_type full
_refine_ls_number_parameters 550
_refine_ls_number_reflns 7438
_refine_ls_number_restraints 54
_refine_ls_restrained_S_all 1.055
_refine_ls_R_factor_all 0.0654
_refine_ls_R_factor_gt 0.0441
_refine_ls_shift/su_max 0.001
_refine_ls_shift/su_mean 0.000
_refine_ls_structure_factor_coef Fsqd
_refine_ls_weighting_details 'calc w=1/[\s^2^(Fo^2^)+(0.0645P)^2^+0.0000P] where P=(Fo^2^+2Fc^2^)/3'
_refine_ls_weighting_scheme calc
_refine_ls_wR_factor_gt 0.1035
_refine_ls_wR_factor_ref 0.1155
_reflns_number_gt 5533
_reflns_number_total 7438
_reflns_threshold_expression >2sigma(I)
_cod_data_source_file om700888f.cif
_cod_data_source_block '[Ru2(O2C(3,5-CF3)2C6H3)2(CO)5(C7H8)]_(IX)'
_cod_depositor_comments
;
The following automatic conversions were performed:

'_chemical_melting_point' value 'not measured' was changed to '?' -
the value is undefined or not given.

Automatic conversion script
Id: cif_fix_values 1715 2011-07-08 13:25:40Z adriana 

The following automatic conversions were performed:

'_exptl_crystal_density_meas' value 'not measured' was changed to '?'
- the value is perceived as not measured.

Automatic conversion script
Id: cif_fix_values 3008 2015-01-20 13:52:24Z robertas 
;
_cod_database_code 4070631

loop_
_symmetry_equiv_pos_as_xyz
'x, y, z'
'-x, -y, -z'

loop_
_atom_site_label
_atom_site_type_symbol
_atom_site_fract_x
_atom_site_fract_y
_atom_site_fract_z
_atom_site_U_iso_or_equiv
_atom_site_adp_type
_atom_site_occupancy
_atom_site_symmetry_multiplicity
_atom_site_calc_flag
_atom_site_refinement_flags
_atom_site_disorder_assembly
_atom_site_disorder_group
Ru1 Ru 0.91291(3) 0.22299(3) 0.22525(3) 0.02641(11) Uani 1 1 d . . .
O1 O 0.7543(2) 0.1415(3) 0.2858(3) 0.0333(7) Uani 1 1 d . . .
O2 O 0.8178(3) 0.3280(3) 0.1094(2) 0.0357(7) Uani 1 1 d . . .
C12 C 1.0461(5) 0.2988(4) 0.1723(4) 0.0432(12) Uani 1 1 d . . .
O5 O 1.1287(4) 0.3458(4) 0.1401(4) 0.0763(14) Uani 1 1 d . . .
C13 C 0.9921(4) 0.1288(4) 0.3271(4) 0.0353(10) Uani 1 1 d . . .
O6 O 1.0464(3) 0.0697(3) 0.3873(3) 0.0543(10) Uani 1 1 d . . .
Ru2 Ru 0.78572(3) 0.38288(3) 0.34365(3) 0.02781(11) Uani 1 1 d . . .
O3 O 0.6402(3) 0.2939(3) 0.3587(3) 0.0345(7) Uani 1 1 d . . .
O4 O 0.7393(3) 0.4778(3) 0.1971(2) 0.0357(7) Uani 1 1 d . . .
C14 C 0.9161(4) 0.4623(4) 0.3215(4) 0.0389(11) Uani 1 1 d . . .
O7 O 0.9938(3) 0.5121(3) 0.3097(4) 0.0639(11) Uani 1 1 d . . .
C15 C 0.8281(4) 0.2880(4) 0.4697(4) 0.0359(10) Uani 1 1 d . . .
O8 O 0.8536(3) 0.2316(3) 0.5454(3) 0.0545(10) Uani 1 1 d . . .
C16 C 0.6657(5) 0.5014(5) 0.4203(4) 0.0421(11) Uani 1 1 d . . .
O9 O 0.6059(4) 0.5650(4) 0.4666(3) 0.0665(11) Uani 1 1 d . . .
C8 C 0.6554(4) 0.1951(4) 0.3325(3) 0.0287(9) Uani 1 1 d . . .
C10 C 0.5445(4) 0.1378(4) 0.3591(3) 0.0294(9) Uani 1 1 d . . .
C17 C 0.4336(4) 0.1885(4) 0.4191(4) 0.0321(10) Uani 1 1 d . A .
H17 H 0.432(3) 0.258(3) 0.437(3) 0.017(10) Uiso 1 1 d . . .
C18 C 0.3313(4) 0.1344(4) 0.4443(4) 0.0361(10) Uani 1 1 d . . .
C22 C 0.2128(5) 0.1892(5) 0.5096(5) 0.0537(14) Uani 1 1 d D A 1
F1 F 0.2305(6) 0.2493(7) 0.5783(6) 0.0465(17) Uiso 0.50 1 d PD A 1
F2 F 0.1447(9) 0.2642(8) 0.4455(8) 0.047(3) Uiso 0.50 1 d PD A 1
F3 F 0.1467(7) 0.1007(7) 0.5687(8) 0.044(3) Uiso 0.50 1 d PD A 1
F1X F 0.2189(10) 0.2914(9) 0.5407(10) 0.038(3) Uiso 0.25 1 d PD A 2
F2X F 0.1471(18) 0.2498(15) 0.4261(14) 0.059(7) Uiso 0.25 1 d PD A 2
F3X F 0.1421(13) 0.1325(12) 0.5849(11) 0.045(4) Uiso 0.25 1 d PD A 2
F1Y F 0.2404(10) 0.1997(11) 0.6096(9) 0.041(3) Uiso 0.25 1 d PD A 3
F2Y F 0.1610(13) 0.2882(10) 0.4729(12) 0.057(4) Uiso 0.25 1 d PD A 3
F3Y F 0.1291(12) 0.1212(13) 0.5521(12) 0.032(4) Uiso 0.25 1 d PD A 3
C19 C 0.3377(4) 0.0313(4) 0.4092(4) 0.0368(11) Uani 1 1 d . A .
H19 H 0.272(4) -0.003(4) 0.427(3) 0.028(12) Uiso 1 1 d . . .
C20 C 0.4476(4) -0.0185(4) 0.3503(4) 0.0347(10) Uani 1 1 d . . .
C23 C 0.4539(5) -0.1293(5) 0.3137(4) 0.0452(12) Uani 1 1 d D A 1
F4 F 0.5512(6) -0.1504(7) 0.2328(6) 0.0530(18) Uiso 0.50 1 d PD A 1
F5 F 0.4509(7) -0.2232(6) 0.3922(6) 0.050(2) Uiso 0.50 1 d PD A 1
F6 F 0.3539(5) -0.1235(5) 0.2733(6) 0.0395(15) Uiso 0.50 1 d PD A 1
F4X F 0.5709(7) -0.1823(9) 0.2736(10) 0.047(2) Uiso 0.35 1 d PD A 2
F5X F 0.4094(9) -0.2114(8) 0.4029(7) 0.040(2) Uiso 0.35 1 d PD A 2
F6X F 0.3948(10) -0.1226(8) 0.2402(8) 0.051(3) Uiso 0.35 1 d PD A 2
F4Y F 0.5494(17) -0.2088(16) 0.340(2) 0.057(6) Uiso 0.15 1 d PD A 3
F5Y F 0.3567(19) -0.180(3) 0.341(3) 0.109(10) Uiso 0.15 1 d PD A 3
F6Y F 0.4917(19) -0.1084(16) 0.2016(11) 0.045(5) Uiso 0.15 1 d PD A 3
C21 C 0.5512(4) 0.0349(4) 0.3254(4) 0.0325(10) Uani 1 1 d . A .
H21 H 0.615(5) -0.004(4) 0.288(4) 0.047(15) Uiso 1 1 d . . .
C9 C 0.7570(4) 0.4267(4) 0.1175(3) 0.0302(9) Uani 1 1 d . . .
C11 C 0.7000(4) 0.4904(4) 0.0258(3) 0.0295(9) Uani 1 1 d . . .
C24 C 0.6290(4) 0.5997(4) 0.0300(4) 0.0321(10) Uani 1 1 d . B .
H24 H 0.616(5) 0.626(4) 0.083(4) 0.045(16) Uiso 1 1 d . . .
C25 C 0.5769(4) 0.6566(4) -0.0549(4) 0.0379(11) Uani 1 1 d . . .
C29 C 0.5024(5) 0.7746(5) -0.0514(4) 0.0544(15) Uani 1 1 d D B 1
F7 F 0.3999(7) 0.7750(7) -0.0905(8) 0.037(2) Uiso 0.45 1 d PD B 1
F8 F 0.5680(9) 0.8597(9) -0.1199(10) 0.041(3) Uiso 0.45 1 d PD B 1
F9 F 0.4655(7) 0.7996(7) 0.0478(5) 0.0420(17) Uiso 0.45 1 d PD B 1
F7X F 0.3975(10) 0.8069(13) -0.0694(12) 0.039(3) Uiso 0.25 1 d PD B 2
F8X F 0.575(2) 0.849(2) -0.1354(17) 0.107(15) Uiso 0.25 1 d PD B 2
F9X F 0.5098(12) 0.8301(11) 0.0320(9) 0.048(3) Uiso 0.25 1 d PD B 2
F7Y F 0.4180(10) 0.7996(12) -0.1104(10) 0.038(3) Uiso 0.30 1 d PD B 3
F8Y F 0.5495(10) 0.8639(9) -0.0762(12) 0.055(4) Uiso 0.30 1 d PD B 3
F9Y F 0.4255(8) 0.7680(8) 0.0591(6) 0.030(2) Uiso 0.30 1 d PD B 3
C26 C 0.5938(4) 0.6070(4) -0.1453(4) 0.0392(11) Uani 1 1 d . B .
H26 H 0.557(3) 0.640(3) -0.206(3) 0.010(9) Uiso 1 1 d . . .
C27 C 0.6656(4) 0.4988(4) -0.1499(4) 0.0361(10) Uani 1 1 d . . .
C30 C 0.6851(5) 0.4455(5) -0.2496(4) 0.0463(12) Uani 1 1 d . B .
F11 F 0.7372(3) 0.5123(3) -0.3398(3) 0.0736(10) Uani 1 1 d . . .
F12 F 0.5814(3) 0.4309(4) -0.2640(3) 0.0914(13) Uani 1 1 d . . .
F10 F 0.7575(4) 0.3437(3) -0.2456(3) 0.0977(15) Uani 1 1 d . . .
C28 C 0.7186(4) 0.4399(4) -0.0648(4) 0.0341(10) Uani 1 1 d . B .
H28 H 0.765(4) 0.376(4) -0.073(4) 0.033(13) Uiso 1 1 d . . .
C1 C 0.9756(5) 0.1081(4) 0.0670(4) 0.0396(11) Uani 1 1 d . . .
H1 H 0.902(5) 0.139(4) 0.047(4) 0.050(15) Uiso 1 1 d . . .
C2 C 0.9911(5) 0.0141(5) 0.1489(5) 0.0485(13) Uani 1 1 d . . .
H2 H 0.910(5) -0.014(5) 0.198(5) 0.073(19) Uiso 1 1 d . . .
C3 C 1.1080(6) -0.0392(5) 0.1596(5) 0.0604(17) Uani 1 1 d . . .
H3 H 1.111(5) -0.109(5) 0.217(4) 0.053(16) Uiso 1 1 d . . .
C4 C 1.2049(6) 0.0053(7) 0.0850(6) 0.071(2) Uani 1 1 d . . .
H4 H 1.269(5) -0.029(5) 0.082(5) 0.055(18) Uiso 1 1 d . . .
C5 C 1.1907(5) 0.1012(6) 0.0044(6) 0.0605(17) Uani 1 1 d . . .
H5 H 1.263(6) 0.127(5) -0.044(5) 0.08(2) Uiso 1 1 d . . .
C6 C 1.0768(5) 0.1545(5) -0.0074(4) 0.0493(13) Uani 1 1 d . . .
C7 C 1.0614(6) 0.2569(5) -0.0974(5) 0.0695(18) Uani 1 1 d . . .
H7A H 1.1390 0.2618 -0.1520 0.104 Uiso 1 1 calc R . .
H7B H 1.0353 0.3288 -0.0675 0.104 Uiso 1 1 calc R . .
H7C H 0.9998 0.2473 -0.1318 0.104 Uiso 1 1 calc R . .

loop_
_atom_site_aniso_label
_atom_site_aniso_U_11
_atom_site_aniso_U_22
_atom_site_aniso_U_33
_atom_site_aniso_U_23
_atom_site_aniso_U_13
_atom_site_aniso_U_12
Ru1 0.02227(17) 0.0302(2) 0.02699(19) -0.00505(14) -0.00755(14) -0.00283(14)
O1 0.0233(15) 0.0343(17) 0.0432(19) -0.0092(14) -0.0081(13) -0.0046(13)
O2 0.0459(19) 0.0308(16) 0.0335(17) -0.0081(13) -0.0188(14) 0.0022(14)
C12 0.041(3) 0.047(3) 0.043(3) -0.014(2) -0.001(2) -0.016(2)
O5 0.057(3) 0.087(3) 0.086(3) -0.031(3) 0.019(2) -0.046(2)
C13 0.033(2) 0.038(3) 0.036(3) -0.010(2) -0.010(2) -0.002(2)
O6 0.060(2) 0.056(2) 0.050(2) -0.0091(18) -0.034(2) 0.0082(19)
Ru2 0.02696(19) 0.0307(2) 0.0275(2) -0.00685(15) -0.00886(14) -0.00375(14)
O3 0.0270(15) 0.0351(17) 0.0415(18) -0.0113(14) -0.0049(13) -0.0047(13)
O4 0.0416(18) 0.0337(17) 0.0333(17) -0.0057(14) -0.0179(14) 0.0018(14)
C14 0.041(3) 0.036(3) 0.040(3) -0.009(2) -0.011(2) -0.005(2)
O7 0.051(2) 0.062(3) 0.090(3) -0.015(2) -0.020(2) -0.027(2)
C15 0.037(2) 0.040(3) 0.028(2) -0.007(2) -0.005(2) -0.004(2)
O8 0.056(2) 0.068(3) 0.032(2) -0.0033(18) -0.0148(17) 0.0053(19)
C16 0.041(3) 0.049(3) 0.035(3) -0.007(2) -0.009(2) -0.007(2)
O9 0.074(3) 0.058(3) 0.068(3) -0.027(2) -0.017(2) 0.006(2)
C8 0.028(2) 0.030(2) 0.028(2) -0.0020(18) -0.0127(18) -0.0009(17)
C10 0.027(2) 0.035(2) 0.028(2) 0.0000(18) -0.0126(17) -0.0065(18)
C17 0.028(2) 0.036(3) 0.036(2) -0.007(2) -0.0110(19) -0.0062(19)
C18 0.027(2) 0.048(3) 0.033(2) -0.004(2) -0.0097(19) -0.006(2)
C22 0.030(3) 0.073(4) 0.061(4) -0.021(3) -0.002(2) -0.018(3)
C19 0.029(2) 0.043(3) 0.042(3) -0.002(2) -0.014(2) -0.014(2)
C20 0.033(2) 0.038(3) 0.035(2) -0.002(2) -0.0114(19) -0.011(2)
C23 0.044(3) 0.047(3) 0.049(3) -0.007(2) -0.010(2) -0.019(2)
C21 0.030(2) 0.039(3) 0.028(2) -0.003(2) -0.0093(19) -0.006(2)
C9 0.026(2) 0.034(2) 0.030(2) -0.0047(19) -0.0080(18) -0.0046(18)
C11 0.025(2) 0.035(2) 0.027(2) -0.0022(18) -0.0052(17) -0.0075(18)
C24 0.030(2) 0.034(2) 0.032(3) -0.005(2) -0.0070(19) -0.0070(19)
C25 0.032(2) 0.041(3) 0.035(3) 0.001(2) -0.012(2) 0.000(2)
C29 0.058(4) 0.060(4) 0.042(3) -0.011(3) -0.025(3) 0.015(3)
C26 0.034(2) 0.049(3) 0.035(3) 0.006(2) -0.017(2) -0.010(2)
C27 0.038(2) 0.042(3) 0.030(2) 0.000(2) -0.012(2) -0.013(2)
C30 0.055(3) 0.054(3) 0.036(3) -0.005(2) -0.020(2) -0.011(3)
F11 0.090(3) 0.097(3) 0.0365(18) -0.0160(18) -0.0061(17) -0.030(2)
F12 0.073(2) 0.161(4) 0.068(2) -0.054(3) -0.013(2) -0.047(3)
F10 0.155(4) 0.077(3) 0.073(3) -0.039(2) -0.061(3) 0.032(3)
C28 0.032(2) 0.034(3) 0.036(3) 0.000(2) -0.012(2) -0.008(2)
C1 0.041(3) 0.043(3) 0.040(3) -0.021(2) -0.015(2) 0.004(2)
C2 0.052(3) 0.049(3) 0.049(3) -0.028(3) -0.018(3) 0.010(3)
C3 0.081(5) 0.052(4) 0.049(4) -0.020(3) -0.032(3) 0.019(3)
C4 0.045(4) 0.097(6) 0.075(5) -0.052(4) -0.022(4) 0.031(4)
C5 0.044(3) 0.082(5) 0.058(4) -0.034(4) -0.002(3) -0.004(3)
C6 0.049(3) 0.056(3) 0.044(3) -0.025(3) -0.009(2) 0.003(3)
C7 0.087(5) 0.059(4) 0.057(4) -0.011(3) -0.009(3) -0.012(3)

loop_
_atom_type_symbol
_atom_type_description
_atom_type_scat_dispersion_real
_atom_type_scat_dispersion_imag
_atom_type_scat_source
C C 0.0033 0.0016 'International Tables Vol C Tables 4.2.6.8 and 6.1.1.4'
H H 0.0000 0.0000 'International Tables Vol C Tables 4.2.6.8 and 6.1.1.4'
O O 0.0106 0.0060 'International Tables Vol C Tables 4.2.6.8 and 6.1.1.4'
F F 0.0171 0.0103 'International Tables Vol C Tables 4.2.6.8 and 6.1.1.4'
Ru Ru -1.2594 0.8363 'International Tables Vol C Tables 4.2.6.8 and 6.1.1.4'

loop_
_geom_angle_atom_site_label_1
_geom_angle_atom_site_label_2
_geom_angle_atom_site_label_3
_geom_angle
_geom_angle_publ_flag
C12 Ru1 C13 87.2(2) y
C12 Ru1 O2 94.44(19) y
C13 Ru1 O2 178.29(17) y
C12 Ru1 O1 177.81(18) y
C13 Ru1 O1 94.40(16) y
O2 Ru1 O1 83.92(12) y
C12 Ru1 C1 93.08(19) y
C13 Ru1 C1 103.29(18) y
O2 Ru1 C1 76.33(14) y
O1 Ru1 C1 87.96(14) y
C12 Ru1 Ru2 93.56(15) y
C13 Ru1 Ru2 98.17(14) y
O2 Ru1 Ru2 82.05(8) y
O1 Ru1 Ru2 84.78(8) y
C1 Ru1 Ru2 157.80(11) y
C12 Ru1 C2 103.8(2) y
C13 Ru1 C2 76.69(18) y
O2 Ru1 C2 102.57(14) y
O1 Ru1 C2 78.03(15) y
C1 Ru1 C2 29.29(15) y
Ru2 Ru1 C2 161.53(14) y
C12 Ru1 C6 68.73(18) y
C13 Ru1 C6 104.17(17) y
O2 Ru1 C6 76.20(13) y
O1 Ru1 C6 112.18(13) y
C1 Ru1 C6 24.54(15) y
Ru2 Ru1 C6 150.41(10) y
C2 Ru1 C6 46.29(16) y
C12 Ru1 C3 88.4(2) y
C13 Ru1 C3 61.22(17) y
O2 Ru1 C3 118.47(12) y
O1 Ru1 C3 93.69(15) y
C1 Ru1 C3 42.17(14) y
Ru2 Ru1 C3 159.21(10) y
C2 Ru1 C3 20.96(15) y
C6 Ru1 C3 48.11(15) y
C8 O1 Ru1 120.8(3) n
C9 O2 Ru1 124.7(3) n
O5 C12 Ru1 179.6(5) n
O6 C13 Ru1 177.0(4) n
C14 Ru2 C15 89.4(2) y
C14 Ru2 C16 93.3(2) y
C15 Ru2 C16 95.96(19) y
C14 Ru2 O3 176.64(17) y
C15 Ru2 O3 93.27(17) y
C16 Ru2 O3 88.40(16) y
C14 Ru2 O4 93.03(17) y
C15 Ru2 O4 175.58(16) y
C16 Ru2 O4 87.58(16) y
O3 Ru2 O4 84.17(12) y
C14 Ru2 Ru1 94.99(14) y
C15 Ru2 Ru1 90.62(14) y
C16 Ru2 Ru1 169.43(14) y
O3 Ru2 Ru1 82.96(8) y
O4 Ru2 Ru1 85.49(8) y
C8 O3 Ru2 123.2(3) n
C9 O4 Ru2 119.7(3) n
O7 C14 Ru2 178.4(5) n
O8 C15 Ru2 179.6(5) n
O9 C16 Ru2 174.9(5) n
O1 C8 O3 126.0(4) n
O1 C8 C10 117.3(4) n
O3 C8 C10 116.7(4) n
C21 C10 C17 119.7(4) n
C21 C10 C8 120.4(4) n
C17 C10 C8 119.9(4) n
C18 C17 C10 119.6(4) n
C18 C17 H17 123(2) n
C10 C17 H17 117(2) n
C19 C18 C17 120.7(4) n
C19 C18 C22 120.2(4) n
C17 C18 C22 119.1(4) n
F1 C22 F2 107.3(8) n
F1 C22 F3 109.7(7) n
F2 C22 F3 107.6(7) n
F1 C22 C18 111.9(5) n
F2 C22 C18 112.4(6) n
F3 C22 C18 108.0(6) n
C20 C19 C18 119.4(4) n
C20 C19 H19 121(3) n
C18 C19 H19 120(3) n
C19 C20 C21 120.3(4) n
C19 C20 C23 119.1(4) n
C21 C20 C23 120.6(4) n
F5 C23 F4 108.0(6) n
F5 C23 F6 104.9(5) n
F4 C23 F6 105.9(6) n
F5 C23 C20 114.4(5) n
F4 C23 C20 113.2(5) n
F6 C23 C20 109.8(5) n
C10 C21 C20 120.3(4) n
C10 C21 H21 128(3) n
C20 C21 H21 112(3) n
O2 C9 O4 125.6(4) n
O2 C9 C11 117.4(4) n
O4 C9 C11 117.0(4) n
C24 C11 C28 119.8(4) n
C24 C11 C9 120.6(4) n
C28 C11 C9 119.6(4) n
C25 C24 C11 119.7(5) n
C25 C24 H24 121(4) n
C11 C24 H24 119(4) n
C24 C25 C26 121.2(5) n
C24 C25 C29 119.8(5) n
C26 C25 C29 119.0(4) n
F9 C29 F8 108.6(8) n
F9 C29 F7 109.4(7) n
F8 C29 F7 108.9(7) n
F9 C29 C25 113.3(5) n
F8 C29 C25 110.2(7) n
F7 C29 C25 106.3(6) n
C27 C26 C25 118.9(4) n
C27 C26 H26 115(2) n
C25 C26 H26 126(2) n
C26 C27 C28 120.7(5) n
C26 C27 C30 118.8(4) n
C28 C27 C30 120.5(5) n
F11 C30 F12 106.4(4) n
F11 C30 F10 105.1(5) n
F12 C30 F10 108.0(5) n
F11 C30 C27 111.9(4) n
F12 C30 C27 111.8(4) n
F10 C30 C27 113.2(4) n
C27 C28 C11 119.7(5) n
C27 C28 H28 118(3) n
C11 C28 H28 123(3) n
C2 C1 C6 121.0(5) y
C2 C1 Ru1 83.0(3) y
C6 C1 Ru1 105.9(3) y
C2 C1 H1 125(3) n
C6 C1 H1 113(3) n
Ru1 C1 H1 91(3) n
C1 C2 C3 120.5(6) y
C1 C2 Ru1 67.7(3) y
C3 C2 Ru1 113.8(4) y
C1 C2 H2 114(3) n
C3 C2 H2 125(3) n
Ru1 C2 H2 89(3) n
C4 C3 C2 117.6(6) y
C4 C3 Ru1 101.2(4) y
C2 C3 Ru1 45.3(3) y
C4 C3 H3 127(3) n
C2 C3 H3 115(3) n
Ru1 C3 H3 119(3) n
C5 C4 C3 122.5(6) y
C5 C4 H4 117(4) n
C3 C4 H4 119(4) n
C4 C5 C6 120.6(6) y
C4 C5 H5 117(4) n
C6 C5 H5 122(4) n
C5 C6 C1 117.7(6) y
C5 C6 C7 120.6(6) y
C1 C6 C7 121.6(5) y
C5 C6 Ru1 109.1(4) y
C1 C6 Ru1 49.6(2) y
C7 C6 Ru1 109.1(3) y
C6 C7 H7A 109.5 n
C6 C7 H7B 109.5 n
H7A C7 H7B 109.5 n
C6 C7 H7C 109.5 n
H7A C7 H7C 109.5 n
H7B C7 H7C 109.5 n

loop_
_geom_bond_atom_site_label_1
_geom_bond_atom_site_label_2
_geom_bond_distance
_geom_bond_publ_flag
Ru1 C12 1.836(5) y
Ru1 C13 1.844(5) y
Ru1 O2 2.122(3) y
Ru1 O1 2.127(3) y
Ru1 C1 2.592(4) y
Ru1 Ru2 2.6672(5) y
Ru1 C2 2.779(5) y
Ru1 C6 3.275(5) y
Ru1 C3 3.581(6) y
O1 C8 1.255(5) n
O2 C9 1.249(5) n
C12 O5 1.139(6) y
C13 O6 1.153(5) y
Ru2 C14 1.870(5) y
Ru2 C15 1.882(5) y
Ru2 C16 1.997(5) y
Ru2 O3 2.117(3) y
Ru2 O4 2.121(3) y
O3 C8 1.266(5) n
O4 C9 1.270(5) n
C14 O7 1.136(6) y
C15 O8 1.128(5) y
C16 O9 1.086(6) y
C8 C10 1.499(6) n
C10 C21 1.377(6) n
C10 C17 1.401(6) n
C17 C18 1.391(6) n
C17 H17 0.91(4) n
C18 C19 1.390(7) n
C18 C22 1.505(7) n
C22 F1 1.350(8) n
C22 F2 1.355(9) n
C22 F3 1.386(8) n
C19 C20 1.382(6) n
C19 H19 0.90(4) n
C20 C21 1.400(6) n
C20 C23 1.490(7) n
C23 F5 1.323(8) n
C23 F4 1.336(8) n
C23 F6 1.383(7) n
C21 H21 0.87(5) n
C9 C11 1.495(6) n
C11 C24 1.391(6) n
C11 C28 1.391(6) n
C24 C25 1.375(6) n
C24 H24 0.79(5) n
C25 C26 1.386(7) n
C25 C29 1.492(7) n
C29 F9 1.326(8) n
C29 F8 1.385(9) n
C29 F7 1.417(8) n
C26 C27 1.384(7) n
C26 H26 0.96(4) n
C27 C28 1.387(6) n
C27 C30 1.517(7) n
C30 F11 1.318(6) n
C30 F12 1.319(6) n
C30 F10 1.321(6) n
C28 H28 0.84(4) n
C1 C2 1.370(7) y
C1 C6 1.415(7) y
C1 H1 0.94(5) n
C2 C3 1.400(8) y
C2 H2 1.05(6) n
C3 C4 1.372(10) y
C3 H3 0.99(5) n
C4 C5 1.371(10) y
C4 H4 0.77(6) n
C5 C6 1.373(8) y
C5 H5 0.95(6) n
C6 C7 1.497(8) y
C7 H7A 0.9800 n
C7 H7B 0.9800 n
C7 H7C 0.9800 n
